data_9006831
loop_
_publ_author_name
'Redhammer, G. J.'
'Tippelt, G.'
'Roth, G.'
'Lottermoser, W.'
'Amthauer, G.'

_publ_section_title
;
 Structure and Mossbauer spectroscopy of barbosalite Fe2+Fe3+2(PO4)2(OH)2
 between 80 K and 300 K
 Sample: T = 110 K
;
_journal_name_full 'Physics and Chemistry of Minerals'
_journal_page_first 419
_journal_page_last 429
_journal_paper_doi 10.1007/s002699900078
_journal_volume 27
_journal_year 2000
_chemical_formula_sum 'Fe3 H2 O10 P2'
_chemical_name_mineral Barbosalite
_space_group_IT_number 14
_symmetry_space_group_name_Hall '-P 2yn'
_symmetry_space_group_name_H-M 'P 1 21/n 1'
_cell_angle_alpha 90
_cell_angle_beta 118.49
_cell_angle_gamma 90
_cell_length_a 7.3065
_cell_length_b 7.5026
_cell_length_c 7.4105
_cell_formula_units_Z 2
_cell_volume 357.033
_database_code_amcsd 0008413
_diffrn_ambient_temperature 110
_exptl_crystal_density_diffrn 3.642
_cod_original_formula_sum 'P2 Fe3 O10 H2'
_cod_database_code 9006831

loop_
_space_group_symop_operation_xyz
x,y,z
1/2+x,1/2-y,1/2+z
1/2-x,1/2+y,1/2-z
-x,-y,-z

loop_
_atom_site_aniso_label
_atom_site_aniso_U_11
_atom_site_aniso_U_22
_atom_site_aniso_U_33
_atom_site_aniso_U_12
_atom_site_aniso_U_13
_atom_site_aniso_U_23
P 0.00200 0.00200 0.00200 0.00000 0.00000 0.00000
Fe2+ 0.00200 0.00300 0.00200 0.00000 0.00000 -0.00100
Fe3+ 0.00200 0.00300 0.00100 0.00000 0.00000 0.00000
O1 0.00300 0.00400 0.00400 -0.00100 0.00000 -0.00200
O2 0.00400 0.00600 0.00400 -0.00100 0.00200 -0.00300
O3 0.00200 0.00500 0.00500 0.00100 0.00000 0.00200
O5 0.00600 0.00400 0.00400 0.00200 0.00300 0.00100
O6 0.00200 0.00400 0.00300 0.00100 0.00100 0.00000

loop_
_atom_site_label
_atom_site_fract_x
_atom_site_fract_y
_atom_site_fract_z
_atom_site_U_iso_or_equiv
P 0.99580 0.61360 0.24300 0.00200
Fe2+ 0.00000 0.00000 0.00000 0.00300
Fe3+ 0.27520 0.73270 0.00760 0.00200
O1 0.80170 0.50340 0.10960 0.00400
O2 0.95170 0.73510 0.38160 0.00500
O3 0.17940 0.48670 0.37110 0.00400
O5 0.06090 0.73040 0.11120 0.00400
O6 0.52360 0.63510 0.26030 0.00300
H 0.57400 0.56700 0.21100 0.03000

loop_
_cod_related_entry_id
_cod_related_entry_database
_cod_related_entry_code
1 AMCSD 0008413
